data_4506784
loop_
_publ_author_name
'Kundu, Tanay'
'Sahoo, Subash Chandra'
'Banerjee, Rahul'

_publ_section_title
;
 Variable Water Adsorption in Amino Acid Derivative Based Homochiral Metal
 Organic Frameworks
;
_journal_issue 9
_journal_name_full 'Crystal Growth &amp; Design'
_journal_page_first 4633
_journal_paper_doi 10.1021/cg3008443
_journal_volume 12
_journal_year 2012
_chemical_absolute_configuration syn
_chemical_compound_source synthesized
_chemical_formula_moiety 'C10 H13 Cd Cl N2 O3, 2(O)'
_chemical_formula_sum 'C10 H13 Cd Cl N2 O5'
_chemical_formula_weight 389.08
_space_group_IT_number 4
_symmetry_cell_setting monoclinic
_symmetry_Int_Tables_number 4
_symmetry_space_group_name_Hall 'P 2yb'
_symmetry_space_group_name_H-M 'P 1 21 1'
_atom_sites_solution_hydrogens geom
_atom_sites_solution_primary direct
_atom_sites_solution_secondary difmap
_audit_creation_method SHELXL-97
_cell_angle_alpha 90.00
_cell_angle_beta 110.5280(10)
_cell_angle_gamma 90.00
_cell_formula_units_Z 2
_cell_length_a 7.9060(7)
_cell_length_b 10.7338(10)
_cell_length_c 8.9647(8)
_cell_measurement_reflns_used 7403
_cell_measurement_temperature 296(2)
_cell_measurement_theta_max 25.42
_cell_measurement_theta_min 2.43
_cell_volume 712.45(11)
_computing_cell_refinement 'Bruker SMART'
_computing_data_collection 'Bruker SMART'
_computing_data_reduction 'Bruker SAINT'
_computing_molecular_graphics 'Bruker SHELXTL'
_computing_publication_material 'Bruker SHELXTL'
_computing_structure_refinement 'SHELXL-97 (Sheldrick, 1997)'
_computing_structure_solution 'SHELXS-97 (Sheldrick, 1990)'
_diffrn_ambient_temperature 296(2)
_diffrn_measured_fraction_theta_full 0.99
_diffrn_measured_fraction_theta_max 0.99
_diffrn_measurement_device_type 'CCD area detector'
_diffrn_measurement_method 'phi and omega scans'
_diffrn_radiation_monochromator graphite
_diffrn_radiation_type MoK\a
_diffrn_radiation_wavelength 0.71073
_diffrn_reflns_av_R_equivalents 0.0224
_diffrn_reflns_av_sigmaI/netI 0.0464
_diffrn_reflns_limit_h_max 10
_diffrn_reflns_limit_h_min -10
_diffrn_reflns_limit_k_max 14
_diffrn_reflns_limit_k_min -14
_diffrn_reflns_limit_l_max 11
_diffrn_reflns_limit_l_min -11
_diffrn_reflns_number 5993
_diffrn_reflns_theta_full 25.42
_diffrn_reflns_theta_max 25.42
_diffrn_reflns_theta_min 2.43
_diffrn_source 'fine-focus sealed tube'
_exptl_absorpt_coefficient_mu 1.736
_exptl_absorpt_correction_T_max 0.841
_exptl_absorpt_correction_T_min 0.666
_exptl_absorpt_correction_type multi-scan
_exptl_absorpt_process_details 'Blessing, Acta Cryst. (1995) A51 33-38'
_exptl_crystal_colour colorless
_exptl_crystal_density_diffrn 1.814
_exptl_crystal_density_method 'not measured'
_exptl_crystal_description rod
_exptl_crystal_F_000 384.0
_exptl_crystal_size_max 0.3
_exptl_crystal_size_mid 0.2
_exptl_crystal_size_min 0.1
_refine_diff_density_max 0.428
_refine_diff_density_min -0.596
_refine_diff_density_rms 0.105
_refine_ls_abs_structure_details 'Flack H D (1983), Acta Cryst. A39, 876-881'
_refine_ls_abs_structure_Flack -0.02(2)
_refine_ls_extinction_method none
_refine_ls_goodness_of_fit_ref 1.021
_refine_ls_hydrogen_treatment mixed
_refine_ls_matrix_type full
_refine_ls_number_parameters 179
_refine_ls_number_reflns 2583
_refine_ls_number_restraints 1
_refine_ls_restrained_S_all 1.021
_refine_ls_R_factor_all 0.0190
_refine_ls_R_factor_gt 0.0189
_refine_ls_shift/su_max 0.000
_refine_ls_shift/su_mean 0.000
_refine_ls_structure_factor_coef Fsqd
_refine_ls_weighting_details 'calc w=1/[\s^2^(Fo^2^)+(0.0050P)^2^+0.0000P] where P=(Fo^2^+2Fc^2^)/3'
_refine_ls_weighting_scheme calc
_refine_ls_wR_factor_gt 0.0501
_refine_ls_wR_factor_ref 0.0501
_reflns_number_gt 2571
_reflns_number_total 2583
_reflns_threshold_expression >2sigma(I)
_cod_data_source_file cg3008443_si_002.cif
_cod_data_source_block 3a
_cod_original_sg_symbol_H-M 'P 21'
_cod_database_code 4506784

loop_
_symmetry_equiv_pos_as_xyz
'x, y, z'
'-x, y+1/2, -z'

loop_
_atom_site_label
_atom_site_type_symbol
_atom_site_fract_x
_atom_site_fract_y
_atom_site_fract_z
_atom_site_U_iso_or_equiv
_atom_site_adp_type
_atom_site_occupancy
_atom_site_symmetry_multiplicity
_atom_site_calc_flag
_atom_site_refinement_flags
Cd1 Cd 0.49672(2) 0.98452(3) 0.141522(18) 0.01916(6) Uani 1 1 d .
Cl1 Cl 0.27835(11) 0.94019(8) 0.28360(11) 0.03448(18) Uani 1 1 d .
O18 O 0.7061(2) 0.9921(3) -0.0110(2) 0.0274(4) Uani 1 1 d .
N1 N 0.3294(3) 0.9891(4) -0.1304(2) 0.0178(4) Uani 1 1 d .
H1A H 0.3254 1.0682 -0.1681 0.021 Uiso 1 1 calc R
O16 O 0.5071(3) 0.7812(2) 0.0379(2) 0.0269(5) Uani 1 1 d .
C3 C 0.6183(3) 0.9686(3) -0.1791(3) 0.0216(6) Uani 1 1 d .
H1 H 0.6908 0.9073 -0.2113 0.026 Uiso 1 1 calc R
C5 C 0.1436(4) 0.9417(3) -0.1644(3) 0.0221(5) Uani 1 1 d .
H6A H 0.0883 0.9903 -0.1025 0.027 Uiso 1 1 calc R
H6B H 0.1521 0.8564 -0.1266 0.027 Uiso 1 1 calc R
N2 N 0.7508(3) 0.95652(19) 0.3615(3) 0.0229(6) Uani 1 1 d .
C9 C 0.7618(4) 0.8602(3) 0.4588(4) 0.0267(6) Uani 1 1 d .
H7 H 0.6763 0.7971 0.4240 0.032 Uiso 1 1 calc R
C7 C 1.0123(4) 1.0420(3) 0.5629(4) 0.0304(6) Uani 1 1 d .
H9 H 1.0974 1.1056 0.5944 0.037 Uiso 1 1 calc R
C8 C 0.8775(5) 1.0452(3) 0.4138(4) 0.0316(7) Uani 1 1 d .
H10 H 0.8749 1.1120 0.3469 0.038 Uiso 1 1 calc R
C10 C 0.8918(4) 0.8489(3) 0.6072(4) 0.0229(5) Uani 1 1 d .
H12 H 0.8951 0.7788 0.6693 0.028 Uiso 1 1 calc R
C6 C 1.0190(3) 0.9438(3) 0.6640(3) 0.0206(6) Uani 1 1 d .
C1 C 0.4751(4) 0.7821(2) -0.1093(4) 0.0213(5) Uani 1 1 d .
O17 O 0.4810(3) 0.6903(2) -0.1939(3) 0.0313(5) Uani 1 1 d .
C2 C 0.4347(4) 0.9086(2) -0.1994(3) 0.0190(5) Uani 1 1 d .
H16 H 0.3666 0.8943 -0.3127 0.023 Uiso 1 1 calc R
C4 C 0.6038(4) 1.0848(3) -0.2793(4) 0.0306(7) Uani 1 1 d .
H17A H 0.5428 1.1490 -0.2431 0.046 Uiso 1 1 calc R
H17B H 0.5367 1.0661 -0.3889 0.046 Uiso 1 1 calc R
H17C H 0.7226 1.1129 -0.2692 0.046 Uiso 1 1 calc R
O19 O 0.9250(4) 0.7645(2) 0.1457(3) 0.0425(6) Uani 1 1 d .
O20 O -0.0055(3) 0.1429(2) 0.0898(3) 0.0324(5) Uani 1 1 d .
H2A H 0.810(6) 1.050(4) 0.021(5) 0.039(11) Uiso 1 1 d .

loop_
_atom_site_aniso_label
_atom_site_aniso_U_11
_atom_site_aniso_U_22
_atom_site_aniso_U_33
_atom_site_aniso_U_23
_atom_site_aniso_U_13
_atom_site_aniso_U_12
Cd1 0.01834(9) 0.02031(9) 0.01362(9) -0.00064(8) -0.00092(7) 0.00009(8)
Cl1 0.0286(4) 0.0442(4) 0.0318(4) 0.0045(3) 0.0119(4) -0.0014(3)
O18 0.0192(9) 0.0383(11) 0.0198(9) -0.0014(12) 0.0004(8) -0.0097(12)
N1 0.0158(8) 0.0170(9) 0.0153(9) 0.0006(13) -0.0010(8) 0.0015(13)
O16 0.0376(13) 0.0199(9) 0.0193(11) 0.0029(8) 0.0049(11) 0.0018(8)
C3 0.0210(12) 0.0255(19) 0.0170(11) 0.0044(11) 0.0052(11) 0.0004(11)
C5 0.0160(11) 0.0313(12) 0.0145(13) 0.0003(10) -0.0004(11) -0.0014(10)
N2 0.0205(11) 0.0271(15) 0.0162(11) 0.0016(8) 0.0005(10) 0.0033(9)
C9 0.0263(15) 0.0219(12) 0.0234(15) -0.0047(11) -0.0020(14) -0.0055(11)
C7 0.0237(15) 0.0374(16) 0.0214(15) 0.0068(13) -0.0031(14) -0.0102(12)
C8 0.0316(16) 0.0355(16) 0.0217(15) 0.0099(14) 0.0017(14) -0.0071(13)
C10 0.0227(13) 0.0217(12) 0.0176(13) 0.0033(10) -0.0014(12) 0.0017(10)
C6 0.0153(12) 0.0258(13) 0.0173(12) -0.0005(10) 0.0015(11) 0.0017(9)
C1 0.0199(12) 0.0179(12) 0.0226(13) -0.0003(11) 0.0032(12) -0.0009(10)
O17 0.0477(14) 0.0176(9) 0.0267(12) -0.0021(9) 0.0109(11) -0.0003(8)
C2 0.0202(13) 0.0162(11) 0.0159(13) 0.0004(9) 0.0005(12) 0.0004(9)
C4 0.0398(18) 0.0257(13) 0.0288(16) 0.0056(12) 0.0152(16) 0.0005(12)
O19 0.0365(15) 0.0396(14) 0.0445(17) -0.0059(11) 0.0054(15) 0.0070(10)
O20 0.0300(12) 0.0292(12) 0.0363(14) -0.0050(10) 0.0094(11) -0.0043(8)

loop_
_atom_type_symbol
_atom_type_description
_atom_type_scat_dispersion_real
_atom_type_scat_dispersion_imag
_atom_type_scat_source
C C 0.0033 0.0016 'International Tables Vol C Tables 4.2.6.8 and 6.1.1.4'
H H 0.0000 0.0000 'International Tables Vol C Tables 4.2.6.8 and 6.1.1.4'
N N 0.0061 0.0033 'International Tables Vol C Tables 4.2.6.8 and 6.1.1.4'
O O 0.0106 0.0060 'International Tables Vol C Tables 4.2.6.8 and 6.1.1.4'
Cl Cl 0.1484 0.1585 'International Tables Vol C Tables 4.2.6.8 and 6.1.1.4'
Cd Cd -0.8075 1.2024 'International Tables Vol C Tables 4.2.6.8 and 6.1.1.4'

loop_
_geom_angle_atom_site_label_1
_geom_angle_atom_site_label_2
_geom_angle_atom_site_label_3
_geom_angle
_geom_angle_site_symmetry_1
_geom_angle_site_symmetry_3
O17 Cd1 N2 88.18(8) 2_655 .
O17 Cd1 N1 99.89(11) 2_655 .
N2 Cd1 N1 155.33(7) . .
O17 Cd1 O16 165.46(7) 2_655 .
N2 Cd1 O16 94.33(8) . .
N1 Cd1 O16 72.32(11) . .
O17 Cd1 O18 93.68(9) 2_655 .
N2 Cd1 O18 85.74(7) . .
N1 Cd1 O18 70.60(6) . .
O16 Cd1 O18 72.28(9) . .
O17 Cd1 Cl1 95.57(6) 2_655 .
N2 Cd1 Cl1 95.14(6) . .
N1 Cd1 Cl1 107.09(5) . .
O16 Cd1 Cl1 98.46(5) . .
O18 Cd1 Cl1 170.74(8) . .
C3 O18 Cd1 113.52(13) . .
C2 N1 C5 112.1(3) . .
C2 N1 Cd1 103.24(16) . .
C5 N1 Cd1 111.46(15) . .
C1 O16 Cd1 112.41(17) . .
O18 C3 C4 112.5(3) . .
O18 C3 C2 106.54(19) . .
C4 C3 C2 113.7(3) . .
N1 C5 C6 116.7(2) . 1_454
C9 N2 C8 116.8(3) . .
C9 N2 Cd1 120.06(19) . .
C8 N2 Cd1 122.0(2) . .
N2 C9 C10 123.9(3) . .
C6 C7 C8 119.5(3) . .
N2 C8 C7 123.1(3) . .
C9 C10 C6 119.2(3) . .
C7 C6 C10 117.5(3) . .
C7 C6 C5 122.9(3) . 1_656
C10 C6 C5 119.3(3) . 1_656
O16 C1 O17 126.4(3) . .
O16 C1 C2 118.9(2) . .
O17 C1 C2 114.6(3) . .
C1 O17 Cd1 131.4(2) . 2_645
N1 C2 C3 110.6(3) . .
N1 C2 C1 109.7(2) . .
C3 C2 C1 106.9(2) . .

loop_
_geom_bond_atom_site_label_1
_geom_bond_atom_site_label_2
_geom_bond_distance
_geom_bond_site_symmetry_2
Cd1 O17 2.252(2) 2_655
Cd1 N2 2.288(2) .
Cd1 N1 2.331(2) .
Cd1 O16 2.384(2) .
Cd1 O18 2.4908(17) .
Cd1 Cl1 2.5242(7) .
O18 C3 1.443(3) .
N1 C2 1.478(3) .
N1 C5 1.481(3) .
O16 C1 1.254(4) .
C3 C4 1.518(4) .
C3 C2 1.540(4) .
C5 C6 1.508(4) 1_454
N2 C9 1.337(4) .
N2 C8 1.341(4) .
C9 C10 1.372(4) .
C7 C6 1.379(4) .
C7 C8 1.387(5) .
C10 C6 1.397(4) .
C6 C5 1.508(4) 1_656
C1 O17 1.255(4) .
C1 C2 1.554(4) .
O17 Cd1 2.252(2) 2_645
